data_7037903
loop_
_publ_author_name
'Chen, Sheng-Chun'
'Dai, An-Qi'
'Huang, Kun-Lin'
'Zhang, Zhi-Hui'
'Cui, Ai-Jun'
'He, Ming-Yang'
'Chen, Qun'

_publ_section_title
;
 Assembly of 1D, 2D and 3D lanthanum(iii) coordination polymers with
 perchlorinated benzenedicarboxylates: positional isomeric effect,
 structural transformation and ring-opening polymerisation of glycolide.
;
_journal_issue 8
_journal_name_full 'Dalton transactions (Cambridge, England : 2003)'
_journal_page_first 3577
_journal_page_last 3589
_journal_paper_doi 10.1039/c5dt04687d
_journal_volume 45
_journal_year 2016
_chemical_formula_moiety 'C18 H23 Cl4 La N2 O9'
_chemical_formula_sum 'C18 H23 Cl4 La N2 O9'
_chemical_formula_weight 692.09
_space_group_crystal_system triclinic
_space_group_IT_number 2
_space_group_name_Hall '-P 1'
_space_group_name_H-M_alt 'P -1'
_symmetry_space_group_name_Hall '-P 1'
_symmetry_space_group_name_H-M 'P -1'
_atom_sites_solution_hydrogens mixed
_audit_creation_method SHELXL-2014/7
_audit_update_record
;
2015-12-27 deposited with the CCDC.
2016-01-07 downloaded from the CCDC.
;
_cell_angle_alpha 98.582(4)
_cell_angle_beta 99.984(4)
_cell_angle_gamma 103.542(3)
_cell_formula_units_Z 2
_cell_length_a 9.4625(18)
_cell_length_b 10.899(2)
_cell_length_c 13.354(3)
_cell_measurement_reflns_used 5989
_cell_measurement_temperature 123(2)
_cell_measurement_theta_max 30.10
_cell_measurement_theta_min 2.26
_cell_volume 1292.5(4)
_computing_cell_refinement 'Bruker SMART'
_computing_data_collection 'Bruker SMART'
_computing_data_reduction 'Bruker SAINT'
_computing_molecular_graphics 'Bruker SHELXTL'
_computing_publication_material 'Bruker SHELXTL'
_computing_structure_refinement 'SHELXL-2014/6 (Sheldrick, 2014)'
_computing_structure_solution 'Bruker SHELXTL'
_diffrn_ambient_temperature 123(2)
_diffrn_measured_fraction_theta_full 0.993
_diffrn_measured_fraction_theta_max 0.985
_diffrn_measurement_device_type 'CCD area detector'
_diffrn_measurement_method 'phi and omega scans'
_diffrn_radiation_type MoK\a
_diffrn_radiation_wavelength 0.71073
_diffrn_reflns_av_R_equivalents 0.0763
_diffrn_reflns_av_unetI/netI 0.0473
_diffrn_reflns_laue_measured_fraction_full 0.993
_diffrn_reflns_laue_measured_fraction_max 0.985
_diffrn_reflns_limit_h_max 11
_diffrn_reflns_limit_h_min -10
_diffrn_reflns_limit_k_max 12
_diffrn_reflns_limit_k_min -13
_diffrn_reflns_limit_l_max 16
_diffrn_reflns_limit_l_min -16
_diffrn_reflns_number 7741
_diffrn_reflns_point_group_measured_fraction_full 0.993
_diffrn_reflns_point_group_measured_fraction_max 0.985
_diffrn_reflns_theta_full 25.242
_diffrn_reflns_theta_max 25.999
_diffrn_reflns_theta_min 1.580
_exptl_absorpt_coefficient_mu 2.115
_exptl_absorpt_correction_T_max 0.654
_exptl_absorpt_correction_T_min 0.610
_exptl_absorpt_correction_type multi-scan
_exptl_absorpt_process_details 'SADABS; Bruker, 2008'
_exptl_crystal_colour colorless
_exptl_crystal_density_diffrn 1.778
_exptl_crystal_description block
_exptl_crystal_F_000 684
_exptl_crystal_size_max 0.260
_exptl_crystal_size_mid 0.220
_exptl_crystal_size_min 0.220
_refine_diff_density_max 1.914
_refine_diff_density_min -1.180
_refine_diff_density_rms 0.142
_refine_ls_extinction_method none
_refine_ls_goodness_of_fit_ref 1.026
_refine_ls_hydrogen_treatment constr
_refine_ls_matrix_type full
_refine_ls_number_parameters 314
_refine_ls_number_reflns 5025
_refine_ls_number_restraints 0
_refine_ls_restrained_S_all 1.026
_refine_ls_R_factor_all 0.0332
_refine_ls_R_factor_gt 0.0316
_refine_ls_shift/su_max 0.001
_refine_ls_shift/su_mean 0.000
_refine_ls_structure_factor_coef Fsqd
_refine_ls_weighting_details 'w=1/[\s^2^(Fo^2^)+(0.05P)^2^+1.44P] where P=(Fo^2^+2Fc^2^)/3'
_refine_ls_weighting_scheme calc
_refine_ls_wR_factor_gt 0.0808
_refine_ls_wR_factor_ref 0.0821
_reflns_Friedel_coverage 0.000
_reflns_number_gt 4770
_reflns_number_total 5025
_reflns_threshold_expression 'I > 2\s(I)'
_cod_data_source_file c5dt04687d2.cif
_cod_data_source_block 3
_cod_depositor_comments
;
The following automatic conversions were performed:

'_exptl_absorpt_correction_type' value 'multi-scan ' changed to
'multi-scan' according to
/usr/data/users/saulius/crontab/automatic-downloads/rss-feeds/RSC/lib/dictionaries/cif_core.dic
dictionary named 'cif_core.dic' version 2.4.2 from 2011-04-26.

Automatic conversion script
Id: cif_fix_values 4268 2015-11-12 08:31:59Z antanas 

 Adding full bibliography for 7037901--7037908.cif.
;
_cod_database_code 7037903
_shelx_shelxl_version_number 2014/7
_shelx_space_group_comment
;
The symmetry employed for this shelxl refinement is uniquely defined
by the following loop, which should always be used as a source of
symmetry information in preference to the above space-group names.
They are only intended as comments.
;
_shelx_estimated_absorpt_t_min 0.609
_shelx_estimated_absorpt_t_max 0.653

loop_
_space_group_symop_operation_xyz
'x, y, z'
'-x, -y, -z'

loop_
_atom_site_label
_atom_site_type_symbol
_atom_site_fract_x
_atom_site_fract_y
_atom_site_fract_z
_atom_site_U_iso_or_equiv
_atom_site_adp_type
_atom_site_occupancy
_atom_site_site_symmetry_order
_atom_site_calc_flag
_atom_site_refinement_flags_posn
_atom_site_refinement_flags_adp
C1 C 0.7076(4) 0.2133(3) 0.2036(2) 0.0269(6) Uani 1 1 d . .
C2 C 0.6081(3) 0.0952(3) 0.2270(2) 0.0244(6) Uani 1 1 d . .
C3 C 0.5837(3) -0.0275(3) 0.1671(2) 0.0235(6) Uani 1 1 d . .
C4 C 0.5352(4) 0.1046(3) 0.3091(2) 0.0255(6) Uani 1 1 d . .
C5 C 0.4387(4) -0.0038(3) 0.3296(2) 0.0269(6) Uani 1 1 d . .
C6 C 0.4218(4) -0.1234(3) 0.2693(2) 0.0264(6) Uani 1 1 d . .
C7 C 0.4965(4) -0.1376(3) 0.1880(2) 0.0250(6) Uani 1 1 d . .
C8 C 0.4856(3) -0.2702(3) 0.1277(2) 0.0246(6) Uani 1 1 d . .
C9 C 0.7014(3) 0.5855(3) -0.0996(3) 0.0272(6) Uani 1 1 d . .
C10 C 0.6951(5) 0.6219(5) -0.2034(4) 0.0501(10) Uani 1 1 d . .
H10A H 0.7881 0.6852 -0.2026 0.075 Uiso 1 1 calc R U
H10B H 0.6112 0.6594 -0.2193 0.075 Uiso 1 1 calc R U
H10C H 0.6818 0.5452 -0.2565 0.075 Uiso 1 1 calc R U
C11 C 0.9493(5) 0.8256(4) 0.1936(4) 0.0474(10) Uani 1 1 d . .
C12 C 0.9081(5) 0.9020(5) 0.2855(4) 0.0523(10) Uani 1 1 d . .
H12A H 0.8038 0.8642 0.2868 0.078 Uiso 1 1 calc R U
H12B H 0.9216 0.9918 0.2778 0.078 Uiso 1 1 calc R U
H12C H 0.9724 0.8987 0.3505 0.078 Uiso 1 1 calc R U
C13 C 1.0888(5) 0.8164(5) 0.0623(4) 0.0534(10) Uani 1 1 d . .
H13A H 1.0683 0.7258 0.0684 0.080 Uiso 1 1 calc R U
H13B H 1.1953 0.8505 0.0655 0.080 Uiso 1 1 calc R U
H13C H 1.0314 0.8237 -0.0040 0.080 Uiso 1 1 calc R U
C14 C 1.0997(6) 1.0316(4) 0.1744(5) 0.0657(14) Uani 1 1 d . .
H14A H 1.0226 1.0689 0.1426 0.099 Uiso 1 1 calc R U
H14B H 1.1902 1.0602 0.1486 0.099 Uiso 1 1 calc R U
H14C H 1.1215 1.0598 0.2500 0.099 Uiso 1 1 calc R U
C15 C 0.7640(6) 0.6030(5) 0.3865(3) 0.0546(11) Uani 1 1 d . .
C16 C 0.6362(7) 0.6355(6) 0.4308(4) 0.0659(13) Uani 1 1 d . .
H16A H 0.5443 0.6058 0.3769 0.099 Uiso 1 1 calc R U
H16B H 0.6587 0.7289 0.4545 0.099 Uiso 1 1 calc R U
H16C H 0.6234 0.5927 0.4894 0.099 Uiso 1 1 calc R U
C17 C 0.9273(8) 0.7268(6) 0.5546(4) 0.0747(16) Uani 1 1 d . .
H17A H 0.9999 0.8084 0.5572 0.112 Uiso 1 1 calc R U
H17B H 0.9685 0.6817 0.6060 0.112 Uiso 1 1 calc R U
H17C H 0.8355 0.7439 0.5702 0.112 Uiso 1 1 calc R U
C18 C 1.0223(7) 0.6128(6) 0.4062(4) 0.0693(14) Uani 1 1 d . .
H18A H 1.0197 0.6367 0.3382 0.104 Uiso 1 1 calc R U
H18B H 1.0116 0.5200 0.3987 0.104 Uiso 1 1 calc R U
H18C H 1.1174 0.6600 0.4532 0.104 Uiso 1 1 calc R U
Cl1 Cl 0.66841(10) -0.04552(8) 0.06196(6) 0.03550(18) Uani 1 1 d . .
Cl2 Cl 0.56837(13) 0.25273(8) 0.38970(7) 0.0444(2) Uani 1 1 d . .
Cl3 Cl 0.30772(11) -0.25866(8) 0.29363(8) 0.0439(2) Uani 1 1 d . .
Cl4 Cl 0.34042(11) 0.01280(10) 0.42616(7) 0.0419(2) Uani 1 1 d . .
La1 La 0.69608(2) 0.49796(2) 0.10545(2) 0.01968(8) Uani 1 1 d . .
N1 N 1.0464(4) 0.8900(4) 0.1474(3) 0.0542(9) Uani 1 1 d . .
N2 N 0.8945(6) 0.6463(5) 0.4507(4) 0.0723(12) Uani 1 1 d . .
O1 O 0.6419(3) 0.2888(2) 0.16708(18) 0.0317(5) Uani 1 1 d . .
O2 O 0.8448(3) 0.2240(3) 0.2229(2) 0.0427(6) Uani 1 1 d . .
O3 O 0.5785(3) -0.3228(2) 0.1640(2) 0.0376(6) Uani 1 1 d . .
O4 O 0.3832(3) -0.3115(2) 0.04811(17) 0.0291(5) Uani 1 1 d . .
O5 O 0.8149(3) 0.5588(3) -0.05370(19) 0.0345(5) Uani 1 1 d . .
O6 O 0.5872(2) 0.58068(19) -0.05888(16) 0.0229(4) Uani 1 1 d . .
O7 O 0.9002(3) 0.7067(2) 0.16758(18) 0.0306(5) Uani 1 1 d . .
O8 O 0.7473(3) 0.5369(3) 0.30252(19) 0.0423(6) Uani 1 1 d . .
O9 O 0.9382(3) 0.4328(2) 0.1404(2) 0.0362(5) Uani 1 1 d . .
H9A H 0.9341 0.3743 0.1728 0.043 Uiso 1 1 d R U
H9B H 1.0037 0.4514 0.1079 0.043 Uiso 1 1 d R U

loop_
_atom_site_aniso_label
_atom_site_aniso_U_11
_atom_site_aniso_U_22
_atom_site_aniso_U_33
_atom_site_aniso_U_23
_atom_site_aniso_U_13
_atom_site_aniso_U_12
C1 0.0275(15) 0.0126(13) 0.0339(15) -0.0002(11) 0.0014(12) -0.0008(12)
C2 0.0272(15) 0.0121(13) 0.0297(14) 0.0027(11) -0.0002(11) 0.0028(11)
C3 0.0297(15) 0.0166(13) 0.0241(13) 0.0000(11) 0.0083(11) 0.0066(12)
C4 0.0332(16) 0.0134(13) 0.0251(14) -0.0023(11) 0.0008(12) 0.0049(12)
C5 0.0343(16) 0.0213(15) 0.0291(14) 0.0050(12) 0.0116(12) 0.0118(13)
C6 0.0293(15) 0.0157(14) 0.0328(15) 0.0045(12) 0.0099(12) 0.0014(12)
C7 0.0306(15) 0.0126(13) 0.0295(14) 0.0001(11) 0.0076(12) 0.0032(12)
C8 0.0271(15) 0.0081(12) 0.0375(15) 0.0013(11) 0.0122(12) 0.0008(11)
C9 0.0236(14) 0.0134(13) 0.0398(16) 0.0026(12) 0.0081(12) -0.0038(11)
C10 0.047(2) 0.053(2) 0.056(2) 0.027(2) 0.0186(19) 0.008(2)
C11 0.040(2) 0.0251(18) 0.064(2) 0.0081(17) -0.0068(18) -0.0024(16)
C12 0.039(2) 0.051(2) 0.059(2) 0.004(2) 0.0049(18) 0.0060(19)
C13 0.043(2) 0.054(3) 0.056(2) 0.008(2) 0.0062(19) 0.003(2)
C14 0.063(3) 0.032(2) 0.084(3) 0.024(2) -0.012(3) -0.009(2)
C15 0.073(3) 0.043(2) 0.043(2) 0.0073(18) 0.007(2) 0.010(2)
C16 0.074(3) 0.066(3) 0.056(3) 0.002(2) 0.016(2) 0.020(3)
C17 0.095(4) 0.066(3) 0.045(2) -0.003(2) 0.000(3) 0.008(3)
C18 0.063(3) 0.085(4) 0.059(3) 0.023(3) 0.011(2) 0.015(3)
Cl1 0.0438(5) 0.0276(4) 0.0360(4) 0.0037(3) 0.0204(3) 0.0044(3)
Cl2 0.0667(6) 0.0213(4) 0.0404(4) -0.0077(3) 0.0146(4) 0.0093(4)
Cl3 0.0476(5) 0.0253(4) 0.0596(5) 0.0111(4) 0.0275(4) -0.0023(4)
Cl4 0.0467(5) 0.0447(5) 0.0391(4) 0.0046(4) 0.0213(4) 0.0145(4)
La1 0.01910(11) 0.00988(10) 0.02763(11) 0.00181(7) 0.00475(7) 0.00063(7)
N1 0.049(2) 0.0360(19) 0.072(2) 0.0134(17) 0.0117(18) 0.0001(16)
N2 0.069(3) 0.068(3) 0.060(2) -0.004(2) 0.001(2) 0.001(2)
O1 0.0392(13) 0.0154(10) 0.0402(12) 0.0123(9) 0.0074(10) 0.0036(9)
O2 0.0333(13) 0.0301(13) 0.0641(17) 0.0239(12) 0.0032(12) 0.0035(11)
O3 0.0480(15) 0.0186(11) 0.0436(13) -0.0038(10) 0.0061(11) 0.0134(11)
O4 0.0282(11) 0.0172(10) 0.0352(11) -0.0037(9) 0.0009(9) 0.0030(9)
O5 0.0254(11) 0.0382(13) 0.0400(12) 0.0117(10) 0.0111(10) 0.0033(10)
O6 0.0209(10) 0.0129(9) 0.0332(10) 0.0032(8) 0.0064(8) 0.0019(8)
O7 0.0305(12) 0.0197(11) 0.0371(12) 0.0028(9) 0.0090(9) -0.0017(9)
O8 0.0617(17) 0.0312(13) 0.0299(12) 0.0003(10) 0.0106(11) 0.0076(13)
O9 0.0252(11) 0.0321(13) 0.0595(15) 0.0168(11) 0.0189(11) 0.0116(10)

loop_
_atom_type_symbol
_atom_type_description
_atom_type_scat_dispersion_real
_atom_type_scat_dispersion_imag
_atom_type_scat_source
C C 0.0033 0.0016 'International Tables Vol C Tables 4.2.6.8 and 6.1.1.4'
H H 0.0000 0.0000 'International Tables Vol C Tables 4.2.6.8 and 6.1.1.4'
Cl Cl 0.1484 0.1585 'International Tables Vol C Tables 4.2.6.8 and 6.1.1.4'
La La -0.2871 2.4523 'International Tables Vol C Tables 4.2.6.8 and 6.1.1.4'
N N 0.0061 0.0033 'International Tables Vol C Tables 4.2.6.8 and 6.1.1.4'
O O 0.0106 0.0060 'International Tables Vol C Tables 4.2.6.8 and 6.1.1.4'

loop_
_geom_angle_atom_site_label_1
_geom_angle_atom_site_label_2
_geom_angle_atom_site_label_3
_geom_angle
_geom_angle_site_symmetry_1
_geom_angle_site_symmetry_3
O1 C1 O2 127.7(3) . .
O1 C1 C2 115.4(3) . .
O2 C1 C2 116.9(3) . .
C4 C2 C3 117.0(3) . .
C4 C2 C1 121.2(3) . .
C3 C2 C1 121.8(3) . .
C7 C3 C2 123.2(3) . .
C7 C3 Cl1 117.5(2) . .
C2 C3 Cl1 119.3(2) . .
C2 C4 C5 121.8(3) . .
C2 C4 Cl2 119.0(2) . .
C5 C4 Cl2 119.2(2) . .
C6 C5 C4 118.6(3) . .
C6 C5 Cl4 120.7(3) . .
C4 C5 Cl4 120.6(2) . .
C5 C6 C7 121.4(3) . .
C5 C6 Cl3 120.0(2) . .
C7 C6 Cl3 118.6(2) . .
C3 C7 C6 117.9(3) . .
C3 C7 C8 121.4(3) . .
C6 C7 C8 120.7(3) . .
O3 C8 O4 128.7(3) . .
O3 C8 C7 115.4(3) . .
O4 C8 C7 115.9(3) . .
O5 C9 O6 120.9(3) . .
O5 C9 C10 120.9(3) . .
O6 C9 C10 118.2(3) . .
O5 C9 La1 61.24(17) . .
O6 C9 La1 59.72(16) . .
C10 C9 La1 176.3(3) . .
C9 C10 H10A 109.5 . .
C9 C10 H10B 109.5 . .
H10A C10 H10B 109.5 . .
C9 C10 H10C 109.5 . .
H10A C10 H10C 109.5 . .
H10B C10 H10C 109.5 . .
O7 C11 N1 121.0(4) . .
O7 C11 C12 121.4(4) . .
N1 C11 C12 117.4(4) . .
C11 C12 H12A 109.5 . .
C11 C12 H12B 109.5 . .
H12A C12 H12B 109.5 . .
C11 C12 H12C 109.5 . .
H12A C12 H12C 109.5 . .
H12B C12 H12C 109.5 . .
N1 C13 H13A 109.5 . .
N1 C13 H13B 109.5 . .
H13A C13 H13B 109.5 . .
N1 C13 H13C 109.5 . .
H13A C13 H13C 109.5 . .
H13B C13 H13C 109.5 . .
N1 C14 H14A 109.5 . .
N1 C14 H14B 109.5 . .
H14A C14 H14B 109.5 . .
N1 C14 H14C 109.5 . .
H14A C14 H14C 109.5 . .
H14B C14 H14C 109.5 . .
O8 C15 N2 121.9(5) . .
O8 C15 C16 123.6(5) . .
N2 C15 C16 114.3(4) . .
C15 C16 H16A 109.5 . .
C15 C16 H16B 109.5 . .
H16A C16 H16B 109.5 . .
C15 C16 H16C 109.5 . .
H16A C16 H16C 109.5 . .
H16B C16 H16C 109.5 . .
N2 C17 H17A 109.5 . .
N2 C17 H17B 109.5 . .
H17A C17 H17B 109.5 . .
N2 C17 H17C 109.5 . .
H17A C17 H17C 109.5 . .
H17B C17 H17C 109.5 . .
N2 C18 H18A 109.5 . .
N2 C18 H18B 109.5 . .
H18A C18 H18B 109.5 . .
N2 C18 H18C 109.5 . .
H18A C18 H18C 109.5 . .
H18B C18 H18C 109.5 . .
O1 La1 O4 70.09(8) . 2_655
O1 La1 O7 133.66(8) . .
O4 La1 O7 137.30(8) 2_655 .
O1 La1 O9 72.43(8) . .
O4 La1 O9 85.24(8) 2_655 .
O7 La1 O9 74.31(8) . .
O1 La1 O8 69.20(8) . .
O4 La1 O8 139.23(8) 2_655 .
O7 La1 O8 74.34(8) . .
O9 La1 O8 80.62(9) . .
O1 La1 O6 76.40(7) . 2_665
O4 La1 O6 70.84(7) 2_655 2_665
O7 La1 O6 139.61(7) . 2_665
O9 La1 O6 145.70(7) . 2_665
O8 La1 O6 101.44(8) . 2_665
O1 La1 O3 121.43(8) . 1_565
O4 La1 O3 132.68(8) 2_655 1_565
O7 La1 O3 71.61(8) . 1_565
O9 La1 O3 141.44(9) . 1_565
O8 La1 O3 73.34(9) . 1_565
O6 La1 O3 68.84(8) 2_665 1_565
O1 La1 O6 135.11(7) . .
O4 La1 O6 71.93(7) 2_655 .
O7 La1 O6 90.88(7) . .
O9 La1 O6 126.90(7) . .
O8 La1 O6 144.51(8) . .
O6 La1 O6 69.18(7) 2_665 .
O3 La1 O6 71.39(7) 1_565 .
O1 La1 O5 130.09(8) . .
O4 La1 O5 68.28(8) 2_655 .
O7 La1 O5 70.94(8) . .
O9 La1 O5 77.86(8) . .
O8 La1 O5 142.90(9) . .
O6 La1 O5 113.35(7) 2_665 .
O3 La1 O5 106.88(8) 1_565 .
O6 La1 O5 49.33(7) . .
O1 La1 C9 137.45(8) . .
O4 La1 C9 67.40(8) 2_655 .
O7 La1 C9 80.58(8) . .
O9 La1 C9 102.07(8) . .
O8 La1 C9 153.07(8) . .
O6 La1 C9 91.26(7) 2_665 .
O3 La1 C9 89.69(8) 1_565 .
O6 La1 C9 24.93(8) . .
O5 La1 C9 24.42(8) . .
C11 N1 C13 117.2(4) . .
C11 N1 C14 121.3(4) . .
C13 N1 C14 121.3(4) . .
C15 N2 C17 126.5(5) . .
C15 N2 C18 114.2(4) . .
C17 N2 C18 119.3(5) . .
C1 O1 La1 140.4(2) . .
C8 O3 La1 139.1(2) . 1_545
C8 O4 La1 137.56(19) . 2_655
C9 O5 La1 94.35(19) . .
C9 O6 La1 141.27(19) . 2_665
C9 O6 La1 95.35(18) . .
La1 O6 La1 110.82(7) 2_665 .
C11 O7 La1 154.4(3) . .
C15 O8 La1 152.7(3) . .
La1 O9 H9A 113.3 . .
La1 O9 H9B 122.8 . .
H9A O9 H9B 121.4 . .

loop_
_geom_bond_atom_site_label_1
_geom_bond_atom_site_label_2
_geom_bond_distance
_geom_bond_site_symmetry_2
C1 O1 1.247(4) .
C1 O2 1.253(4) .
C1 C2 1.515(4) .
C2 C4 1.396(5) .
C2 C3 1.397(4) .
C3 C7 1.384(4) .
C3 Cl1 1.742(3) .
C4 C5 1.408(5) .
C4 Cl2 1.730(3) .
C5 C6 1.384(4) .
C5 Cl4 1.728(3) .
C6 C7 1.404(4) .
C6 Cl3 1.722(3) .
C7 C8 1.516(4) .
C8 O3 1.228(4) .
C8 O4 1.252(4) .
C9 O5 1.258(4) .
C9 O6 1.285(4) .
C9 C10 1.494(5) .
C9 La1 3.035(3) .
C10 H10A 0.9800 .
C10 H10B 0.9800 .
C10 H10C 0.9800 .
C11 O7 1.242(5) .
C11 N1 1.320(6) .
C11 C12 1.538(7) .
C12 H12A 0.9800 .
C12 H12B 0.9800 .
C12 H12C 0.9800 .
C13 N1 1.460(6) .
C13 H13A 0.9800 .
C13 H13B 0.9800 .
C13 H13C 0.9800 .
C14 N1 1.474(6) .
C14 H14A 0.9800 .
C14 H14B 0.9800 .
C14 H14C 0.9800 .
C15 O8 1.203(5) .
C15 N2 1.312(7) .
C15 C16 1.524(7) .
C16 H16A 0.9800 .
C16 H16B 0.9800 .
C16 H16C 0.9800 .
C17 N2 1.467(7) .
C17 H17A 0.9800 .
C17 H17B 0.9800 .
C17 H17C 0.9800 .
C18 N2 1.530(8) .
C18 H18A 0.9800 .
C18 H18B 0.9800 .
C18 H18C 0.9800 .
La1 O1 2.510(2) .
La1 O4 2.531(2) 2_655
La1 O7 2.533(2) .
La1 O9 2.542(2) .
La1 O8 2.543(2) .
La1 O6 2.549(2) 2_665
La1 O3 2.555(2) 1_565
La1 O6 2.633(2) .
La1 O5 2.668(2) .
O3 La1 2.555(2) 1_545
O4 La1 2.531(2) 2_655
O6 La1 2.549(2) 2_665
O9 H9A 0.8200 .
O9 H9B 0.8200 .

loop_
_geom_torsion_atom_site_label_1
_geom_torsion_atom_site_label_2
_geom_torsion_atom_site_label_3
_geom_torsion_atom_site_label_4
_geom_torsion
_geom_torsion_site_symmetry_4
O1 C1 C2 C4 -70.6(4) .
O2 C1 C2 C4 109.4(4) .
O1 C1 C2 C3 108.6(3) .
O2 C1 C2 C3 -71.4(4) .
C4 C2 C3 C7 -2.4(5) .
C1 C2 C3 C7 178.3(3) .
C4 C2 C3 Cl1 178.7(2) .
C1 C2 C3 Cl1 -0.5(4) .
C3 C2 C4 C5 -1.3(4) .
C1 C2 C4 C5 177.9(3) .
C3 C2 C4 Cl2 176.9(2) .
C1 C2 C4 Cl2 -3.8(4) .
C2 C4 C5 C6 3.0(5) .
Cl2 C4 C5 C6 -175.2(2) .
C2 C4 C5 Cl4 -175.5(2) .
Cl2 C4 C5 Cl4 6.2(4) .
C4 C5 C6 C7 -1.1(5) .
Cl4 C5 C6 C7 177.5(3) .
C4 C5 C6 Cl3 178.7(2) .
Cl4 C5 C6 Cl3 -2.7(4) .
C2 C3 C7 C6 4.2(5) .
Cl1 C3 C7 C6 -176.9(2) .
C2 C3 C7 C8 -173.7(3) .
Cl1 C3 C7 C8 5.2(4) .
C5 C6 C7 C3 -2.4(5) .
Cl3 C6 C7 C3 177.8(2) .
C5 C6 C7 C8 175.6(3) .
Cl3 C6 C7 C8 -4.3(4) .
C3 C7 C8 O3 89.7(4) .
C6 C7 C8 O3 -88.1(4) .
C3 C7 C8 O4 -90.6(4) .
C6 C7 C8 O4 91.6(4) .
O7 C11 N1 C13 2.2(6) .
C12 C11 N1 C13 178.1(4) .
O7 C11 N1 C14 177.0(4) .
C12 C11 N1 C14 -7.1(6) .
O8 C15 N2 C17 -179.7(5) .
C16 C15 N2 C17 -3.9(8) .
O8 C15 N2 C18 3.8(7) .
C16 C15 N2 C18 179.6(5) .
O2 C1 O1 La1 -0.1(6) .
C2 C1 O1 La1 179.9(2) .
O4 C8 O3 La1 20.8(6) 1_545
C7 C8 O3 La1 -159.5(2) 1_545
O3 C8 O4 La1 -10.2(5) 2_655
C7 C8 O4 La1 170.1(2) 2_655
O6 C9 O5 La1 2.6(3) .
C10 C9 O5 La1 -176.6(3) .
O5 C9 O6 La1 -136.1(3) 2_665
C10 C9 O6 La1 43.2(5) 2_665
La1 C9 O6 La1 -133.4(3) 2_665
O5 C9 O6 La1 -2.7(3) .
C10 C9 O6 La1 176.6(3) .
N1 C11 O7 La1 -124.3(6) .
C12 C11 O7 La1 60.0(8) .
N2 C15 O8 La1 -109.5(7) .
C16 C15 O8 La1 75.1(9) .
